data_4304738
loop_
_publ_author_name
'Kazuya Arashiba'
'Hidetaka Iizuka'
'Shoji Matsukawa'
'Shigeki Kuwata'
'Yoshiaki Tanabe'
'Masakazu Iwasaki'
'Youichi Ishii'

_publ_contact_author_email ishii@chem.chuo-u.ac.jp
_publ_contact_author_fax +81-3-3817-1895
_publ_contact_author_name 'Prof. Youichi Ishii'
_publ_contact_author_phone +81-3-3817-1901
_publ_section_title
;
Synthesis, Structures, and Properties of Group 9- and Group 10-Group 6
Heterodinuclear Nitrosyl Complexes
;
_journal_name_full 'Inorganic Chemistry'
_journal_page_first 4264
_journal_page_last 4274
_journal_paper_doi 10.1021/ic702309h
_journal_volume 47
_journal_year 2008
_chemical_formula_moiety 'C23 H39 F6 N O P2 Rh S2 W '
_chemical_formula_sum 'C23 H39 F6 N O P2 Rh S2 W'
_chemical_formula_weight 872.38
_space_group_IT_number 60
_symmetry_cell_setting orthorhombic
_symmetry_Int_Tables_number 60
_symmetry_space_group_name_Hall '-P 2n 2ab'
_symmetry_space_group_name_H-M 'P b c n'
_cell_angle_alpha 90.0000
_cell_angle_beta 90.0000
_cell_angle_gamma 90.0000
_cell_formula_units_Z 8
_cell_length_a 17.627(2)
_cell_length_b 16.3216(15)
_cell_length_c 21.7804(16)
_cell_measurement_reflns_used 25
_cell_measurement_temperature 293.1
_cell_measurement_theta_max 19.5
_cell_measurement_theta_min 17.6
_cell_volume 6266.2(10)
_computing_cell_refinement 'MSC/AFC Diffractometer Control'
_computing_data_collection 'MSC/AFC Diffractometer Control'
_computing_data_reduction CrystalStructure
_computing_publication_material 'CrystalStructure 3.8'
_computing_structure_refinement CRYSTALS
_computing_structure_solution 'DIRDIF99 (PATTY)'
_diffrn_measured_fraction_theta_full 0.999
_diffrn_measured_fraction_theta_max 0.999
_diffrn_measurement_device_type 'Rigaku AFC7S'
_diffrn_measurement_method \w-2\q
_diffrn_radiation_type 'Mo K\a'
_diffrn_radiation_wavelength 0.71069
_diffrn_reflns_limit_h_max 22
_diffrn_reflns_limit_h_min 0
_diffrn_reflns_limit_k_max 21
_diffrn_reflns_limit_k_min 0
_diffrn_reflns_limit_l_max 0
_diffrn_reflns_limit_l_min -28
_diffrn_reflns_number 7890
_diffrn_reflns_theta_full 27.51
_diffrn_reflns_theta_max 27.51
_diffrn_standards_decay_% -1.16
_diffrn_standards_interval_count 0
_diffrn_standards_number 3
_exptl_absorpt_coefficient_mu 4.487
_exptl_absorpt_correction_T_max 0.260
_exptl_absorpt_correction_T_min 0.209
_exptl_absorpt_correction_type psi-scan
_exptl_absorpt_process_details '(North, Phillips & Mathews, 1968)'
_exptl_crystal_colour black
_exptl_crystal_density_diffrn 1.849
_exptl_crystal_density_method 'not measured'
_exptl_crystal_description prismatic
_exptl_crystal_F_000 3416.00
_exptl_crystal_size_max 0.50
_exptl_crystal_size_mid 0.40
_exptl_crystal_size_min 0.30
_refine_diff_density_max 0.90
_refine_diff_density_min -0.52
_refine_ls_extinction_coef 35(4)
_refine_ls_extinction_method 'Larson (1970) Crystallographic Computing eq. 22'
_refine_ls_goodness_of_fit_ref 1.008
_refine_ls_hydrogen_treatment refall
_refine_ls_number_parameters 376
_refine_ls_number_reflns 4151
_refine_ls_R_factor_gt 0.0360
_refine_ls_shift/su_max 0.0000
_refine_ls_structure_factor_coef F
_refine_ls_weighting_details 'w = 1/[0.0002Fo^2^ + 1.0000\s(Fo^2^) + 0.1500]'
_refine_ls_weighting_scheme calc
_refine_ls_wR_factor_ref 0.0380
_reflns_number_gt 4151
_reflns_number_total 7201
_reflns_threshold_expression F^2^>2.0\s(F^2^)
_cod_data_source_file ic702309h-file002_6.cif
_cod_data_source_block '_[Cp*Rh(PMe3)(mu-S)2W(NO)Cp*][PF6]'
_cod_original_cell_volume 6266.2(11)
_cod_original_formula_sum 'C23 H39 F6 N O P2 Rh S2 W '
_cod_database_code 4304738

loop_
_symmetry_equiv_pos_site_id
_symmetry_equiv_pos_as_xyz
1 +X,+Y,+Z
2 1/2-X,1/2+Y,+Z
3 +X,-Y,1/2+Z
4 1/2-X,1/2-Y,1/2+Z
5 -X,-Y,-Z
6 1/2+X,1/2-Y,-Z
7 -X,+Y,1/2-Z
8 1/2+X,1/2+Y,1/2-Z

loop_
_atom_site_label
_atom_site_type_symbol
_atom_site_fract_x
_atom_site_fract_y
_atom_site_fract_z
_atom_site_U_iso_or_equiv
_atom_site_adp_type
_atom_site_occupancy
_atom_site_symmetry_multiplicity
_atom_site_calc_flag
_atom_site_refinement_flags
_atom_site_disorder_assembly
_atom_site_disorder_group
W(1) W 0.79351(2) 0.21762(2) 0.562190(10) 0.03503(7) Uani 1.00 1 d . . .
Rh(1) Rh 0.77529(3) 0.14246(3) 0.44330(3) 0.03391(14) Uani 1.00 1 d . . .
S(1) S 0.78125(13) 0.08135(12) 0.54187(9) 0.0474(5) Uani 1.00 1 d . . .
S(2) S 0.72874(13) 0.27029(12) 0.48039(9) 0.0485(6) Uani 1.00 1 d . . .
P(1) P 0.65087(12) 0.10037(16) 0.43946(12) 0.0562(6) Uani 1.00 1 d . . .
P(2) P 0.5000 0.0278(2) 0.7500 0.0527(10) Uani 1.00 2 d S . .
P(3) P 1.0000 0.0541(3) 0.2500 0.0886(16) Uani 1.00 2 d S . .
F(1) F 0.5000 -0.0671(6) 0.7500 0.143(5) Uani 1.00 2 d S . .
F(2) F 0.5000 0.1233(5) 0.7500 0.117(4) Uani 1.00 2 d S . .
F(3) F 0.4128(3) 0.0292(5) 0.7393(3) 0.130(3) Uani 1.00 1 d . . .
F(4) F 0.5158(3) 0.0282(3) 0.6782(2) 0.086(2) Uani 1.00 1 d . . .
F(5) F 1.0098(5) 0.0549(10) 0.3174(3) 0.250(6) Uani 1.00 1 d . . .
F(6) F 0.9368(8) 0.1171(9) 0.2583(5) 0.253(6) Uani 1.00 1 d . . .
F(7) F 0.9381(6) -0.0062(9) 0.2586(5) 0.233(6) Uani 1.00 1 d . . .
O(1) O 0.9574(3) 0.2635(5) 0.5484(3) 0.105(3) Uani 1.00 1 d . . .
N(1) N 0.8913(4) 0.2413(5) 0.5472(3) 0.058(2) Uani 1.00 1 d . . .
C(1) C 0.7041(4) 0.2298(4) 0.6451(3) 0.045(2) Uani 1.00 1 d . . .
C(2) C 0.7261(4) 0.3097(4) 0.6272(3) 0.041(2) Uani 1.00 1 d . . .
C(3) C 0.8039(4) 0.3196(5) 0.6384(3) 0.050(2) Uani 1.00 1 d . . .
C(4) C 0.8320(4) 0.2437(6) 0.6643(3) 0.053(2) Uani 1.00 1 d . . .
C(5) C 0.7695(5) 0.1883(5) 0.6669(3) 0.055(2) Uani 1.00 1 d . . .
C(6) C 0.6239(5) 0.1995(7) 0.6489(4) 0.085(3) Uani 1.00 1 d . . .
C(7) C 0.6731(5) 0.3755(5) 0.6055(4) 0.072(3) Uani 1.00 1 d . . .
C(8) C 0.8503(6) 0.3962(5) 0.6310(4) 0.076(3) Uani 1.00 1 d . . .
C(9) C 0.9112(5) 0.2301(7) 0.6890(4) 0.092(4) Uani 1.00 1 d . . .
C(10) C 0.7719(7) 0.1047(5) 0.6952(4) 0.091(4) Uani 1.00 1 d . . .
C(11) C 0.8005(5) 0.0972(6) 0.3496(3) 0.057(2) Uani 1.00 1 d . . .
C(12) C 0.8470(5) 0.0568(5) 0.3924(4) 0.056(2) Uani 1.00 1 d . . .
C(13) C 0.8966(4) 0.1159(5) 0.4195(3) 0.043(2) Uani 1.00 1 d . . .
C(14) C 0.8783(4) 0.1931(5) 0.3948(3) 0.044(2) Uani 1.00 1 d . . .
C(15) C 0.8168(4) 0.1825(5) 0.3531(3) 0.050(2) Uani 1.00 1 d . . .
C(16) C 0.7538(7) 0.0584(8) 0.3005(4) 0.114(4) Uani 1.00 1 d . . .
C(17) C 0.8553(7) -0.0343(5) 0.4017(5) 0.106(4) Uani 1.00 1 d . . .
C(18) C 0.9609(5) 0.0968(7) 0.4629(4) 0.092(4) Uani 1.00 1 d . . .
C(19) C 0.9176(6) 0.2727(6) 0.4041(4) 0.079(3) Uani 1.00 1 d . . .
C(20) C 0.7858(6) 0.2494(6) 0.3121(4) 0.094(4) Uani 1.00 1 d . . .
C(21) C 0.5922(5) 0.1165(7) 0.5064(4) 0.079(3) Uani 1.00 1 d . . .
C(22) C 0.5982(5) 0.1502(7) 0.3790(4) 0.085(3) Uani 1.00 1 d . . .
C(23) C 0.6394(5) -0.0083(6) 0.4269(5) 0.091(4) Uani 1.00 1 d . . .
H(1) H 0.5965 0.2317 0.6777 0.101 Uiso 1.00 1 c R . .
H(2) H 0.6009 0.2039 0.6096 0.102 Uiso 1.00 1 c R . .
H(3) H 0.6237 0.1439 0.6617 0.101 Uiso 1.00 1 c R . .
H(4) H 0.6724 0.4189 0.6346 0.086 Uiso 1.00 1 c R . .
H(5) H 0.6892 0.3959 0.5668 0.086 Uiso 1.00 1 c R . .
H(6) H 0.6236 0.3530 0.6017 0.086 Uiso 1.00 1 c R . .
H(7) H 0.8675 0.4136 0.6703 0.092 Uiso 1.00 1 c R . .
H(8) H 0.8927 0.3848 0.6055 0.092 Uiso 1.00 1 c R . .
H(9) H 0.8205 0.4383 0.6129 0.092 Uiso 1.00 1 c R . .
H(10) H 0.9161 0.1757 0.7040 0.110 Uiso 1.00 1 c R . .
H(11) H 0.9465 0.2388 0.6567 0.110 Uiso 1.00 1 c R . .
H(12) H 0.9209 0.2678 0.7213 0.110 Uiso 1.00 1 c R . .
H(13) H 0.7238 0.0789 0.6914 0.109 Uiso 1.00 1 c R . .
H(14) H 0.8092 0.0730 0.6745 0.109 Uiso 1.00 1 c R . .
H(15) H 0.7849 0.1091 0.7374 0.109 Uiso 1.00 1 c R . .
H(16) H 0.7278 0.0990 0.2774 0.137 Uiso 1.00 1 c R . .
H(17) H 0.7851 0.0271 0.2739 0.137 Uiso 1.00 1 c R . .
H(18) H 0.7179 0.0234 0.3198 0.137 Uiso 1.00 1 c R . .
H(19) H 0.8510 -0.0471 0.4441 0.127 Uiso 1.00 1 c R . .
H(20) H 0.8163 -0.0615 0.3796 0.127 Uiso 1.00 1 c R . .
H(21) H 0.9034 -0.0519 0.3870 0.127 Uiso 1.00 1 c R . .
H(22) H 0.9615 0.0404 0.4737 0.110 Uiso 1.00 1 c R . .
H(23) H 1.0075 0.1108 0.4437 0.110 Uiso 1.00 1 c R . .
H(24) H 0.9544 0.1291 0.4988 0.110 Uiso 1.00 1 c R . .
H(25) H 0.9571 0.2670 0.4334 0.095 Uiso 1.00 1 c R . .
H(26) H 0.9381 0.2915 0.3663 0.095 Uiso 1.00 1 c R . .
H(27) H 0.8813 0.3111 0.4187 0.095 Uiso 1.00 1 c R . .
H(28) H 0.7684 0.2932 0.3371 0.113 Uiso 1.00 1 c R . .
H(29) H 0.8245 0.2687 0.2854 0.113 Uiso 1.00 1 c R . .
H(30) H 0.7448 0.2287 0.2884 0.113 Uiso 1.00 1 c R . .
H(31) H 0.5866 0.1738 0.5127 0.094 Uiso 1.00 1 c R . .
H(32) H 0.5437 0.0924 0.5004 0.094 Uiso 1.00 1 c R . .
H(33) H 0.6158 0.0926 0.5413 0.094 Uiso 1.00 1 c R . .
H(34) H 0.5923 0.2067 0.3884 0.102 Uiso 1.00 1 c R . .
H(35) H 0.6245 0.1447 0.3412 0.102 Uiso 1.00 1 c R . .
H(36) H 0.5497 0.1253 0.3757 0.102 Uiso 1.00 1 c R . .
H(37) H 0.5874 -0.0207 0.4205 0.110 Uiso 1.00 1 c R . .
H(38) H 0.6679 -0.0244 0.3918 0.109 Uiso 1.00 1 c R . .
H(39) H 0.6573 -0.0371 0.4619 0.109 Uiso 1.00 1 c R . .

loop_
_atom_site_aniso_label
_atom_site_aniso_U_11
_atom_site_aniso_U_22
_atom_site_aniso_U_33
_atom_site_aniso_U_12
_atom_site_aniso_U_13
_atom_site_aniso_U_23
W(1) 0.03950(16) 0.03870(16) 0.02688(14) -0.00490(14) 0.00058(14) 0.00070(15)
Rh(1) 0.0346(2) 0.0365(3) 0.0306(2) 0.0017(2) 0.0009(2) -0.0028(2)
S(1) 0.0630(13) 0.0363(10) 0.0429(11) 0.0039(9) 0.0097(9) 0.0086(8)
S(2) 0.0707(15) 0.0401(11) 0.0346(9) 0.0170(10) -0.0025(9) -0.0015(8)
P(1) 0.0398(11) 0.0730(16) 0.0560(13) -0.0055(10) 0.0013(11) -0.0241(13)
P(2) 0.047(2) 0.060(2) 0.0519(19) 0.0000 0.0060(15) 0.0000
P(3) 0.052(2) 0.157(4) 0.057(2) 0.0000 0.014(2) 0.0000
F(1) 0.253(14) 0.065(6) 0.112(8) 0.0000 0.052(9) 0.0000
F(2) 0.165(10) 0.064(5) 0.123(8) 0.0000 0.055(7) 0.0000
F(3) 0.049(3) 0.231(9) 0.110(5) -0.007(4) -0.004(3) 0.001(6)
F(4) 0.098(4) 0.103(4) 0.058(3) 0.000(3) 0.009(3) -0.003(3)
F(5) 0.117(7) 0.57(2) 0.061(5) -0.069(11) 0.007(5) -0.008(9)
F(6) 0.251(13) 0.309(16) 0.198(11) 0.137(13) 0.142(11) 0.060(11)
F(7) 0.189(10) 0.303(15) 0.206(12) -0.147(11) 0.078(9) -0.069(11)
O(1) 0.060(4) 0.180(8) 0.077(5) -0.052(5) 0.012(3) -0.031(5)
N(1) 0.050(4) 0.090(5) 0.035(3) -0.020(4) 0.001(3) -0.007(3)
C(1) 0.060(4) 0.049(4) 0.025(3) -0.010(4) 0.015(3) -0.002(3)
C(2) 0.049(4) 0.041(4) 0.033(3) 0.004(3) 0.008(3) -0.005(3)
C(3) 0.056(5) 0.050(4) 0.044(4) -0.011(4) 0.005(4) -0.012(3)
C(4) 0.048(5) 0.083(6) 0.027(4) 0.003(4) -0.004(3) -0.018(4)
C(5) 0.097(7) 0.044(4) 0.026(4) 0.007(4) 0.011(4) -0.000(3)
C(6) 0.071(6) 0.123(9) 0.060(6) -0.044(6) 0.026(5) -0.006(6)
C(7) 0.077(6) 0.064(6) 0.075(7) 0.033(5) 0.007(5) -0.004(5)
C(8) 0.089(8) 0.064(6) 0.076(7) -0.035(5) 0.018(6) -0.025(5)
C(9) 0.073(6) 0.155(12) 0.046(5) 0.025(7) -0.017(5) -0.020(7)
C(10) 0.172(12) 0.057(6) 0.044(5) -0.006(7) 0.010(7) 0.010(4)
C(11) 0.053(5) 0.081(6) 0.039(4) -0.009(5) 0.013(4) -0.022(4)
C(12) 0.064(6) 0.045(5) 0.059(5) 0.008(4) 0.030(4) -0.002(4)
C(13) 0.037(4) 0.057(5) 0.035(4) 0.004(3) 0.012(3) 0.009(3)
C(14) 0.050(4) 0.055(5) 0.027(3) -0.005(3) 0.012(3) -0.001(3)
C(15) 0.055(5) 0.068(5) 0.026(4) 0.016(4) 0.008(3) 0.005(3)
C(16) 0.102(8) 0.177(13) 0.063(7) -0.014(9) 0.004(6) -0.080(8)
C(17) 0.145(11) 0.039(5) 0.133(11) 0.021(6) 0.080(9) 0.006(6)
C(18) 0.066(7) 0.138(11) 0.071(7) 0.045(7) 0.009(5) 0.016(7)
C(19) 0.087(7) 0.075(7) 0.076(7) -0.026(6) 0.030(6) 0.003(5)
C(20) 0.112(9) 0.117(9) 0.053(6) 0.055(7) 0.013(6) 0.038(6)
C(21) 0.045(5) 0.126(10) 0.065(6) -0.007(5) 0.012(5) -0.013(6)
C(22) 0.055(6) 0.122(9) 0.079(7) 0.009(6) -0.022(5) -0.029(7)
C(23) 0.074(7) 0.089(7) 0.111(9) -0.045(6) 0.023(6) -0.046(7)

loop_
_atom_type_symbol
_atom_type_description
_atom_type_scat_dispersion_real
_atom_type_scat_dispersion_imag
_atom_type_scat_source
C C 0.003 0.002
;
International Tables for Crystallography
(1992, Vol. C, Tables 4.2.6.8 and 6.1.1.4)
;
H H 0.000 0.000
;
International Tables for Crystallography
(1992, Vol. C, Table 6.1.1.4)
;
N N 0.006 0.003
;
International Tables for Crystallography
(1992, Vol. C, Tables 4.2.6.8 and 6.1.1.4)
;
O O 0.011 0.006
;
International Tables for Crystallography
(1992, Vol. C, Tables 4.2.6.8 and 6.1.1.4)
;
F F 0.017 0.010
;
International Tables for Crystallography
(1992, Vol. C, Tables 4.2.6.8 and 6.1.1.4)
;
P P 0.102 0.094
;
International Tables for Crystallography
(1992, Vol. C, Tables 4.2.6.8 and 6.1.1.4)
;
S S 0.125 0.123
;
International Tables for Crystallography
(1992, Vol. C, Tables 4.2.6.8 and 6.1.1.4)
;
Rh Rh -1.118 0.919
;
International Tables for Crystallography
(1992, Vol. C, Tables 4.2.6.8 and 6.1.1.4)
;
W W -0.849 6.872
;
International Tables for Crystallography
(1992, Vol. C, Tables 4.2.6.8 and 6.1.1.4)
;

loop_
_geom_angle_atom_site_label_1
_geom_angle_atom_site_label_2
_geom_angle_atom_site_label_3
_geom_angle
_geom_angle_publ_flag
_geom_angle_site_symmetry_1
_geom_angle_site_symmetry_2
_geom_angle_site_symmetry_3
W(1) Rh(1) S(1) 50.24(4) yes . . .
S(1) W(1) Rh(1) 53.10(5) yes . . .
W(1) Rh(1) S(2) 50.31(5) yes . . .
S(2) W(1) Rh(1) 53.41(5) yes . . .
N(1) W(1) Rh(1) 92.0(2) yes . . .
C(1) W(1) Rh(1) 129.53(19) yes . . .
C(2) W(1) Rh(1) 138.31(18) yes . . .
C(3) W(1) Rh(1) 160.3(2) yes . . .
C(4) W(1) Rh(1) 162.5(2) yes . . .
C(5) W(1) Rh(1) 139.4(2) yes . . .
W(1) Rh(1) P(1) 105.43(6) yes . . .
W(1) Rh(1) C(11) 161.2(2) yes . . .
W(1) Rh(1) C(12) 131.5(2) yes . . .
W(1) Rh(1) C(13) 100.6(2) yes . . .
W(1) Rh(1) C(14) 100.06(19) yes . . .
W(1) Rh(1) C(15) 129.8(2) yes . . .
W(1) S(1) Rh(1) 76.66(6) yes . . .
S(2) W(1) S(1) 99.70(7) yes . . .
N(1) W(1) S(1) 105.4(2) yes . . .
C(1) W(1) S(1) 99.48(19) yes . . .
C(2) W(1) S(1) 133.16(19) yes . . .
C(3) W(1) S(1) 146.4(2) yes . . .
C(4) W(1) S(1) 112.7(2) yes . . .
C(5) W(1) S(1) 88.5(2) yes . . .
W(1) S(2) Rh(1) 76.28(6) yes . . .
N(1) W(1) S(2) 104.9(2) yes . . .
C(1) W(1) S(2) 103.10(19) yes . . .
C(2) W(1) S(2) 88.68(18) yes . . .
C(3) W(1) S(2) 108.8(2) yes . . .
C(4) W(1) S(2) 144.1(2) yes . . .
C(5) W(1) S(2) 137.5(2) yes . . .
W(1) N(1) O(1) 167.4(6) yes . . .
C(1) W(1) N(1) 138.4(2) yes . . .
C(2) W(1) N(1) 116.8(3) yes . . .
C(3) W(1) N(1) 84.4(3) yes . . .
C(4) W(1) N(1) 81.8(2) yes . . .
C(5) W(1) N(1) 112.9(3) yes . . .
W(1) C(1) C(2) 72.0(4) yes . . .
C(2) W(1) C(1) 34.4(2) yes . . .
C(3) W(1) C(1) 57.6(2) yes . . .
C(4) W(1) C(1) 57.8(2) yes . . .
W(1) C(1) C(5) 71.3(4) yes . . .
C(5) W(1) C(1) 34.6(3) yes . . .
W(1) C(1) C(6) 129.2(5) yes . . .
W(1) C(2) C(1) 73.6(4) yes . . .
W(1) C(2) C(3) 71.8(4) yes . . .
C(3) W(1) C(2) 34.4(2) yes . . .
C(4) W(1) C(2) 58.0(2) yes . . .
C(5) W(1) C(2) 57.7(2) yes . . .
W(1) C(2) C(7) 125.1(5) yes . . .
W(1) C(3) C(2) 73.8(4) yes . . .
W(1) C(3) C(4) 72.4(4) yes . . .
C(4) W(1) C(3) 35.7(3) yes . . .
C(5) W(1) C(3) 58.5(2) yes . . .
W(1) C(3) C(8) 123.6(5) yes . . .
W(1) C(4) C(3) 71.9(4) yes . . .
W(1) C(4) C(5) 72.6(4) yes . . .
C(5) W(1) C(4) 35.0(3) yes . . .
W(1) C(4) C(9) 124.9(6) yes . . .
W(1) C(5) C(1) 74.1(4) yes . . .
W(1) C(5) C(4) 72.3(4) yes . . .
W(1) C(5) C(10) 125.1(5) yes . . .
S(2) Rh(1) S(1) 94.40(7) yes . . .
P(1) Rh(1) S(1) 87.10(8) yes . . .
C(11) Rh(1) S(1) 133.3(2) yes . . .
C(12) Rh(1) S(1) 99.5(2) yes . . .
C(13) Rh(1) S(1) 94.9(2) yes . . .
C(14) Rh(1) S(1) 122.8(2) yes . . .
C(15) Rh(1) S(1) 157.1(2) yes . . .
P(1) Rh(1) S(2) 86.88(8) yes . . .
C(11) Rh(1) S(2) 132.3(2) yes . . .
C(12) Rh(1) S(2) 158.5(2) yes . . .
C(13) Rh(1) S(2) 125.1(2) yes . . .
C(14) Rh(1) S(2) 96.6(2) yes . . .
C(15) Rh(1) S(2) 99.1(2) yes . . .
C(11) Rh(1) P(1) 93.3(2) yes . . .
C(12) Rh(1) P(1) 110.0(2) yes . . .
C(13) Rh(1) P(1) 147.5(2) yes . . .
C(14) Rh(1) P(1) 149.3(2) yes . . .
C(15) Rh(1) P(1) 112.0(2) yes . . .
Rh(1) P(1) C(21) 118.2(3) yes . . .
Rh(1) P(1) C(22) 112.5(3) yes . . .
Rh(1) P(1) C(23) 113.9(3) yes . . .
Rh(1) C(11) C(12) 70.2(5) yes . . .
C(12) Rh(1) C(11) 37.2(3) yes . . .
C(13) Rh(1) C(11) 62.1(3) yes . . .
C(14) Rh(1) C(11) 62.0(3) yes . . .
Rh(1) C(11) C(15) 70.4(4) yes . . .
C(15) Rh(1) C(11) 37.6(3) yes . . .
Rh(1) C(11) C(16) 133.8(7) yes . . .
Rh(1) C(12) C(11) 72.5(5) yes . . .
Rh(1) C(12) C(13) 73.3(4) yes . . .
C(13) Rh(1) C(12) 37.7(3) yes . . .
C(14) Rh(1) C(12) 62.1(3) yes . . .
C(15) Rh(1) C(12) 62.9(3) yes . . .
Rh(1) C(12) C(17) 128.2(7) yes . . .
Rh(1) C(13) C(12) 69.0(4) yes . . .
Rh(1) C(13) C(14) 72.4(4) yes . . .
C(14) Rh(1) C(13) 36.5(3) yes . . .
C(15) Rh(1) C(13) 62.2(3) yes . . .
Rh(1) C(13) C(18) 127.8(5) yes . . .
Rh(1) C(14) C(13) 71.2(4) yes . . .
Rh(1) C(14) C(15) 69.0(4) yes . . .
C(15) Rh(1) C(14) 37.3(2) yes . . .
Rh(1) C(14) C(19) 129.1(6) yes . . .
Rh(1) C(15) C(11) 71.9(4) yes . . .
Rh(1) C(15) C(14) 73.7(4) yes . . .
Rh(1) C(15) C(20) 128.5(6) yes . . .
C(22) P(1) C(21) 103.2(4) yes . . .
C(23) P(1) C(21) 101.6(5) yes . . .
C(23) P(1) C(22) 105.9(5) yes . . .
F(2) P(2) F(1) 179.999994(2) yes . . .
F(3) P(2) F(1) 90.9(3) yes . . .
F(3) P(2) F(1) 90.9(3) yes 7_656 . .
F(4) P(2) F(1) 90.3(2) yes . . .
F(4) P(2) F(1) 90.3(2) yes 7_656 . .
F(3) P(2) F(2) 89.1(3) yes . . .
F(3) P(2) F(2) 89.1(3) yes 7_656 . .
F(4) P(2) F(2) 89.7(2) yes . . .
F(4) P(2) F(2) 89.7(2) yes 7_656 . .
F(3) P(2) F(3) 178.3(5) yes 7_656 . .
F(4) P(2) F(3) 91.4(3) yes . . .
F(4) P(2) F(3) 88.5(3) yes 7_656 . .
F(4) P(2) F(3) 88.5(3) yes . . 7_656
F(4) P(2) F(3) 91.4(3) yes 7_656 . 7_656
F(4) P(2) F(4) 179.5(4) yes 7_656 . .
F(6) P(3) F(5) 87.8(7) yes . . .
F(7) P(3) F(5) 88.0(7) yes . . .
F(7) P(3) F(6) 84.0(7) yes . . .
C(1) C(2) C(3) 109.0(7) yes . . .
C(5) C(1) C(2) 108.0(7) yes . . .
C(6) C(1) C(2) 125.3(7) yes . . .
C(1) C(2) C(7) 125.2(7) yes . . .
C(1) C(5) C(4) 108.2(7) yes . . .
C(6) C(1) C(5) 126.1(7) yes . . .
C(1) C(5) C(10) 126.5(9) yes . . .
C(2) C(3) C(4) 107.7(7) yes . . .
C(7) C(2) C(3) 125.6(7) yes . . .
C(2) C(3) C(8) 127.5(7) yes . . .
C(3) C(4) C(5) 107.0(7) yes . . .
C(8) C(3) C(4) 124.6(7) yes . . .
C(3) C(4) C(9) 125.4(8) yes . . .
C(9) C(4) C(5) 127.4(8) yes . . .
C(4) C(5) C(10) 124.8(9) yes . . .
C(11) C(12) C(13) 108.3(7) yes . . .
C(15) C(11) C(12) 107.8(7) yes . . .
C(16) C(11) C(12) 126.8(9) yes . . .
C(11) C(12) C(17) 127.5(9) yes . . .
C(11) C(15) C(14) 107.9(7) yes . . .
C(16) C(11) C(15) 124.4(8) yes . . .
C(11) C(15) C(20) 127.0(7) yes . . .
C(12) C(13) C(14) 107.8(6) yes . . .
C(17) C(12) C(13) 123.4(8) yes . . .
C(12) C(13) C(18) 125.4(8) yes . . .
C(13) C(14) C(15) 108.0(7) yes . . .
C(18) C(13) C(14) 126.6(8) yes . . .
C(13) C(14) C(19) 128.6(7) yes . . .
C(19) C(14) C(15) 123.2(7) yes . . .
C(14) C(15) C(20) 124.3(8) yes . . .
P(1) C(21) H(33) 109.6203 no . . .
P(1) C(21) H(31) 108.6648 no . . .
P(1) C(21) H(32) 110.1280 no . . .
P(1) C(22) H(34) 109.6851 no . . .
P(1) C(22) H(35) 109.8057 no . . .
P(1) C(22) H(36) 108.9237 no . . .
P(1) C(23) H(38) 109.5360 no . . .
P(1) C(23) H(39) 109.0080 no . . .
P(1) C(23) H(37) 109.8675 no . . .
C(1) C(6) H(2) 109.1564 no . . .
C(1) C(6) H(3) 109.6957 no . . .
C(1) C(6) H(1) 109.5546 no . . .
C(2) C(7) H(5) 110.1785 no . . .
C(2) C(7) H(6) 108.8677 no . . .
C(2) C(7) H(4) 109.3601 no . . .
C(3) C(8) H(8) 109.1680 no . . .
C(3) C(8) H(7) 108.9978 no . . .
C(3) C(8) H(9) 110.2309 no . . .
C(4) C(9) H(11) 108.7379 no . . .
C(4) C(9) H(10) 110.0908 no . . .
C(4) C(9) H(12) 109.5794 no . . .
C(5) C(10) H(14) 108.7063 no . . .
C(5) C(10) H(13) 109.9854 no . . .
C(5) C(10) H(15) 109.7026 no . . .
H(2) C(6) H(1) 109.4767 no . . .
H(3) C(6) H(1) 109.4691 no . . .
H(3) C(6) H(2) 109.4743 no . . .
H(5) C(7) H(4) 109.4716 no . . .
H(6) C(7) H(4) 109.4753 no . . .
H(6) C(7) H(5) 109.4715 no . . .
H(8) C(8) H(7) 109.4669 no . . .
H(9) C(8) H(7) 109.4678 no . . .
H(9) C(8) H(8) 109.4930 no . . .
H(11) C(9) H(10) 109.4734 no . . .
H(12) C(9) H(10) 109.4667 no . . .
H(12) C(9) H(11) 109.4762 no . . .
H(14) C(10) H(13) 109.4822 no . . .
H(15) C(10) H(13) 109.4759 no . . .
H(15) C(10) H(14) 109.4720 no . . .
C(11) C(16) H(18) 107.8241 no . . .
C(11) C(16) H(17) 110.1968 no . . .
C(11) C(16) H(16) 110.3564 no . . .
C(12) C(17) H(19) 109.8197 no . . .
C(12) C(17) H(21) 109.8343 no . . .
C(12) C(17) H(20) 108.7608 no . . .
C(13) C(18) H(24) 108.0630 no . . .
C(13) C(18) H(22) 111.3746 no . . .
C(13) C(18) H(23) 108.9532 no . . .
C(14) C(19) H(27) 108.0480 no . . .
C(14) C(19) H(25) 110.3402 no . . .
C(14) C(19) H(26) 110.0051 no . . .
C(15) C(20) H(28) 108.7489 no . . .
C(15) C(20) H(29) 109.9355 no . . .
C(15) C(20) H(30) 109.7252 no . . .
H(18) C(16) H(16) 109.4839 no . . .
H(17) C(16) H(16) 109.4758 no . . .
H(18) C(16) H(17) 109.4779 no . . .
H(21) C(17) H(19) 109.4666 no . . .
H(20) C(17) H(19) 109.4772 no . . .
H(21) C(17) H(20) 109.4664 no . . .
H(24) C(18) H(22) 109.4763 no . . .
H(23) C(18) H(22) 109.4753 no . . .
H(24) C(18) H(23) 109.4669 no . . .
H(27) C(19) H(25) 109.4709 no . . .
H(26) C(19) H(25) 109.4743 no . . .
H(27) C(19) H(26) 109.4793 no . . .
H(29) C(20) H(28) 109.4742 no . . .
H(30) C(20) H(28) 109.4693 no . . .
H(30) C(20) H(29) 109.4717 no . . .
H(33) C(21) H(31) 109.4826 no . . .
H(32) C(21) H(31) 109.4600 no . . .
H(33) C(21) H(32) 109.4683 no . . .
H(35) C(22) H(34) 109.4749 no . . .
H(36) C(22) H(34) 109.4723 no . . .
H(36) C(22) H(35) 109.4641 no . . .
H(38) C(23) H(37) 109.4800 no . . .
H(39) C(23) H(37) 109.4667 no . . .
H(39) C(23) H(38) 109.4679 no . . .

loop_
_geom_bond_atom_site_label_1
_geom_bond_atom_site_label_2
_geom_bond_distance
_geom_bond_publ_flag
_geom_bond_site_symmetry_1
_geom_bond_site_symmetry_2
W(1) Rh(1) 2.8833(6) yes . .
W(1) S(1) 2.2780(19) yes . .
W(1) S(2) 2.284(2) yes . .
W(1) N(1) 1.796(7) yes . .
W(1) C(1) 2.404(7) yes . .
W(1) C(2) 2.384(7) yes . .
W(1) C(3) 2.358(8) yes . .
W(1) C(4) 2.364(8) yes . .
W(1) C(5) 2.368(7) yes . .
Rh(1) S(1) 2.370(2) yes . .
Rh(1) S(2) 2.383(2) yes . .
Rh(1) P(1) 2.300(2) yes . .
Rh(1) C(11) 2.216(8) yes . .
Rh(1) C(12) 2.186(9) yes . .
Rh(1) C(13) 2.243(7) yes . .
Rh(1) C(14) 2.258(8) yes . .
Rh(1) C(15) 2.197(7) yes . .
P(1) C(21) 1.807(9) yes . .
P(1) C(22) 1.805(10) yes . .
P(1) C(23) 1.806(10) yes . .
P(2) F(1) 1.548(10) yes . .
P(2) F(2) 1.559(9) yes . .
P(2) F(3) 1.554(6) yes . .
P(2) F(3) 1.554(6) yes . 7_656
P(2) F(4) 1.588(5) yes . .
P(2) F(4) 1.588(5) yes . 7_656
P(3) F(5) 1.478(8) yes . .
P(3) F(6) 1.526(15) yes . .
P(3) F(7) 1.482(14) yes . .
O(1) N(1) 1.222(10) yes . .
C(1) C(2) 1.414(11) yes . .
C(1) C(5) 1.419(12) yes . .
C(1) C(6) 1.499(13) yes . .
C(2) C(3) 1.402(11) yes . .
C(2) C(7) 1.499(12) yes . .
C(3) C(4) 1.448(12) yes . .
C(3) C(8) 1.503(13) yes . .
C(4) C(5) 1.424(13) yes . .
C(4) C(9) 1.512(12) yes . .
C(5) C(10) 1.499(12) yes . .
C(11) C(12) 1.406(12) yes . .
C(11) C(15) 1.423(13) yes . .
C(11) C(16) 1.491(14) yes . .
C(12) C(13) 1.430(12) yes . .
C(12) C(17) 1.508(12) yes . .
C(13) C(14) 1.408(11) yes . .
C(13) C(18) 1.508(12) yes . .
C(14) C(15) 1.426(11) yes . .
C(14) C(19) 1.485(13) yes . .
C(15) C(20) 1.513(13) yes . .
C(6) H(1) 0.9500 no . .
C(6) H(2) 0.9501 no . .
C(6) H(3) 0.9500 no . .
C(7) H(4) 0.9500 no . .
C(7) H(5) 0.9501 no . .
C(7) H(6) 0.9499 no . .
C(8) H(7) 0.9501 no . .
C(8) H(8) 0.9499 no . .
C(8) H(9) 0.9498 no . .
C(9) H(10) 0.9500 no . .
C(9) H(11) 0.9500 no . .
C(9) H(12) 0.9501 no . .
C(10) H(13) 0.9499 no . .
C(10) H(14) 0.9499 no . .
C(10) H(15) 0.9501 no . .
C(16) H(16) 0.9499 no . .
C(16) H(17) 0.9501 no . .
C(16) H(18) 0.9500 no . .
C(17) H(19) 0.9499 no . .
C(17) H(20) 0.9501 no . .
C(17) H(21) 0.9499 no . .
C(18) H(22) 0.9500 no . .
C(18) H(23) 0.9500 no . .
C(18) H(24) 0.9500 no . .
C(19) H(25) 0.9500 no . .
C(19) H(26) 0.9501 no . .
C(19) H(27) 0.9499 no . .
C(20) H(28) 0.9500 no . .
C(20) H(29) 0.9501 no . .
C(20) H(30) 0.9500 no . .
C(21) H(31) 0.9500 no . .
C(21) H(32) 0.9500 no . .
C(21) H(33) 0.9500 no . .
C(22) H(34) 0.9500 no . .
C(22) H(35) 0.9500 no . .
C(22) H(36) 0.9500 no . .
C(23) H(37) 0.9500 no . .
C(23) H(38) 0.9499 no . .
C(23) H(39) 0.9499 no . .
